data_7062843
loop_
_publ_author_name
'Zhang, Xiaoyu'
'Qin, Tianrui'
'Xiang, Ruifang'
'Dong, Xiuyan'
'Sakiyama, Hiroshi'
'Muddassir, Mohd.'
'Pan, Ying'

_publ_section_title
;
 Impact of N-donor auxiliary ligands on three new Co(ii)-based
 coordination polymers with symmetrical tetracarboxylate ligands: a
 magnetism study
;
_journal_issue 44
_journal_name_full 'New Journal of Chemistry'
_journal_page_first 20426
_journal_page_last 20434
_journal_paper_doi 10.1039/D3NJ03772J
_journal_volume 47
_journal_year 2023
_chemical_formula_moiety '[Co2 (H2O)2 (C10H10N4) (C18H8O8)], 0.5(C18H8O8)'
_chemical_formula_sum 'C37 H26 Co2 N4 O14'
_chemical_formula_weight 868.48
_space_group_crystal_system triclinic
_space_group_IT_number 2
_space_group_name_Hall '-P 1'
_space_group_name_H-M_alt 'P -1'
_atom_sites_solution_hydrogens mixed
_audit_creation_method SHELXL-2018/3
_audit_update_record
;
2023-10-11 deposited with the CCDC.	2023-10-13 downloaded from the CCDC.
;
_cell_angle_alpha 109.886(2)
_cell_angle_beta 90.701(3)
_cell_angle_gamma 112.409(3)
_cell_formula_units_Z 1
_cell_length_a 8.0125(7)
_cell_length_b 9.6714(8)
_cell_length_c 13.1079(11)
_cell_measurement_reflns_used 4381
_cell_measurement_temperature 296(2)
_cell_measurement_theta_max 27.49
_cell_measurement_theta_min 2.40
_cell_volume 871.22(13)
_computing_cell_refinement 'Bruker SAINT'
_computing_data_collection 'Bruker APEX2'
_computing_data_reduction 'Bruker SAINT'
_computing_molecular_graphics 'Olex2 (Dolomanov et al., 2009)'
_computing_publication_material 'Olex2 (Dolomanov et al., 2009)'
_computing_structure_refinement 'SHELXL-2018/3 (Sheldrick, 2018)'
_computing_structure_solution 'SHELXL-2018/3 (Sheldrick, 2018)'
_diffrn_ambient_temperature 296(2)
_diffrn_measured_fraction_theta_full 0.991
_diffrn_measured_fraction_theta_max 0.988
_diffrn_measurement_device_type Bruker
_diffrn_radiation_type MoK\a
_diffrn_radiation_wavelength 0.71073
_diffrn_reflns_av_R_equivalents 0.0259
_diffrn_reflns_av_unetI/netI 0.0391
_diffrn_reflns_Laue_measured_fraction_full 0.991
_diffrn_reflns_Laue_measured_fraction_max 0.988
_diffrn_reflns_limit_h_max 10
_diffrn_reflns_limit_h_min -8
_diffrn_reflns_limit_k_max 11
_diffrn_reflns_limit_k_min -12
_diffrn_reflns_limit_l_max 17
_diffrn_reflns_limit_l_min -16
_diffrn_reflns_number 7683
_diffrn_reflns_point_group_measured_fraction_full 0.991
_diffrn_reflns_point_group_measured_fraction_max 0.988
_diffrn_reflns_theta_full 25.242
_diffrn_reflns_theta_max 27.493
_diffrn_reflns_theta_min 2.401
_exptl_absorpt_coefficient_mu 1.032
_exptl_absorpt_correction_T_max 0.970
_exptl_absorpt_correction_T_min 0.922
_exptl_absorpt_correction_type multi-scan
_exptl_crystal_colour red
_exptl_crystal_density_diffrn 1.655
_exptl_crystal_description plate
_exptl_crystal_F_000 442
_exptl_crystal_size_max 0.080
_exptl_crystal_size_mid 0.060
_exptl_crystal_size_min 0.030
_refine_diff_density_max 0.782
_refine_diff_density_min -0.753
_refine_diff_density_rms 0.081
_refine_ls_extinction_method none
_refine_ls_goodness_of_fit_ref 1.020
_refine_ls_hydrogen_treatment mixed
_refine_ls_matrix_type full
_refine_ls_number_parameters 309
_refine_ls_number_reflns 3949
_refine_ls_number_restraints 140
_refine_ls_restrained_S_all 1.028
_refine_ls_R_factor_all 0.0491
_refine_ls_R_factor_gt 0.0411
_refine_ls_shift/su_max 0.001
_refine_ls_shift/su_mean 0.001
_refine_ls_structure_factor_coef Fsqd
_refine_ls_weighting_details 'w=1/[\s^2^(Fo^2^)+(0.0555P)^2^+1.0769P] where P=(Fo^2^+2Fc^2^)/3'
_refine_ls_weighting_scheme calc
_refine_ls_wR_factor_gt 0.1045
_refine_ls_wR_factor_ref 0.1111
_reflns_number_gt 3416
_reflns_number_total 3949
_reflns_threshold_expression 'I > 2\s(I)'
_cod_data_source_file d3nj03772j2.cif
_cod_data_source_block a
_cod_depositor_comments 'Adding full bibliography for 7062842--7062844.cif.'
_cod_database_code 7062843
_shelx_shelxl_version_number 2018/3
_shelx_estimated_absorpt_t_min 0.922
_shelx_estimated_absorpt_t_max 0.970

loop_
_space_group_symop_operation_xyz
'x, y, z'
'-x, -y, -z'

loop_
_atom_site_label
_atom_site_type_symbol
_atom_site_fract_x
_atom_site_fract_y
_atom_site_fract_z
_atom_site_U_iso_or_equiv
_atom_site_adp_type
_atom_site_occupancy
_atom_site_site_symmetry_order
_atom_site_calc_flag
_atom_site_refinement_flags_posn
_atom_site_refinement_flags_adp
_atom_site_refinement_flags_occupancy
_atom_site_disorder_assembly
_atom_site_disorder_group
Co1 Co 0.48702(4) 0.29311(4) 0.53443(3) 0.01752(11) Uani 1 1 d . . . . .
O1 O 0.6850(2) 0.51398(19) 0.62594(14) 0.0213(4) Uani 1 1 d . . . . .
O2 O 0.6961(2) 0.61818(19) 0.49785(13) 0.0174(3) Uani 1 1 d . . . . .
O3 O 1.2960(2) 1.0719(2) 0.53876(14) 0.0209(4) Uani 1 1 d . . . . .
O4 O 1.3789(2) 1.2812(2) 0.69218(14) 0.0232(4) Uani 1 1 d . . . . .
O1W O 0.6959(3) 0.2229(2) 0.5605(2) 0.0382(5) Uani 1 1 d D . . . .
H1W1 H 0.703(4) 0.136(2) 0.525(2) 0.035(9) Uiso 1 1 d D . . . .
H1W2 H 0.794(3) 0.284(3) 0.603(3) 0.063(13) Uiso 1 1 d D . . . .
N1 N 0.4939(12) 0.1890(12) 0.3650(7) 0.0208(5) Uani 0.5 1 d G U P A -1
C12 C 0.3563(10) 0.0386(12) 0.3046(9) 0.0154(13) Uani 0.5 1 d G U P A -1
H12 H 0.265954 -0.013388 0.339045 0.019 Uiso 0.5 1 calc R U P A -1
C13 C 0.3536(11) -0.0342(10) 0.1927(9) 0.0189(14) Uani 0.5 1 d G U P A -1
H13 H 0.261489 -0.134927 0.152316 0.023 Uiso 0.5 1 calc R U P A -1
C14 C 0.4885(14) 0.0434(13) 0.1413(7) 0.0281(6) Uani 0.5 1 d G U P A -1
C15 C 0.6262(11) 0.1939(13) 0.2017(8) 0.0225(15) Uani 0.5 1 d G U P A -1
H15 H 0.716466 0.245843 0.167211 0.027 Uiso 0.5 1 calc R U P A -1
C16 C 0.6288(10) 0.2667(9) 0.3135(8) 0.0174(13) Uani 0.5 1 d G U P A -1
H16 H 0.720935 0.367385 0.353940 0.021 Uiso 0.5 1 calc R U P A -1
N2 N 0.4901(19) -0.039(3) 0.029(2) 0.023(2) Uani 0.5 1 d . U P A -1
H2N H 0.447379 -0.144999 -0.001526 0.027 Uiso 0.5 1 calc R U P A -1
N1' N 0.5021(13) -0.1928(12) -0.3640(7) 0.0208(5) Uani 0.5 1 d G . P A -1
C12' C 0.6039(10) -0.0276(12) -0.3124(9) 0.0154(13) Uani 0.5 1 d G . P A -1
H12' H 0.666839 0.032198 -0.352966 0.019 Uiso 0.5 1 calc R U P A -1
C13' C 0.6118(12) 0.0481(9) -0.2002(9) 0.0189(14) Uani 0.5 1 d G . P A -1
H13' H 0.679940 0.158545 -0.165747 0.023 Uiso 0.5 1 calc R U P A -1
C14' C 0.5178(14) -0.0414(13) -0.1396(7) 0.0281(6) Uani 0.5 1 d G . P A -1
C15' C 0.4159(11) -0.2065(12) -0.1912(8) 0.0225(15) Uani 0.5 1 d G . P A -1
H15' H 0.353023 -0.266371 -0.150657 0.027 Uiso 0.5 1 calc R U P A -1
C16' C 0.4081(11) -0.2822(9) -0.3034(8) 0.0174(13) Uani 0.5 1 d G . P A -1
H16' H 0.339920 -0.392720 -0.337875 0.021 Uiso 0.5 1 calc R U P A -1
N2' N 0.555(2) 0.047(3) -0.023(2) 0.023(2) Uani 0.5 1 d . . P A -1
H2N' H 0.617424 0.151943 0.007456 0.027 Uiso 0.5 1 calc R U P A -1
C1 C 0.7483(3) 0.6280(3) 0.59153(18) 0.0158(4) Uani 1 1 d . . . . .
C2 C 0.8967(3) 0.7832(3) 0.66755(18) 0.0162(5) Uani 1 1 d . . . . .
C3 C 0.9110(3) 0.8293(3) 0.78082(19) 0.0196(5) Uani 1 1 d . . . . .
H3 H 0.832058 0.759685 0.810564 0.023 Uiso 1 1 calc R U . . .
C4 C 1.0425(3) 0.9787(3) 0.85102(19) 0.0187(5) Uani 1 1 d . . . . .
C5 C 1.1648(3) 1.0774(3) 0.80366(19) 0.0183(5) Uani 1 1 d . . . . .
H5 H 1.255440 1.175995 0.848944 0.022 Uiso 1 1 calc R U . . .
C6 C 1.1532(3) 1.0307(3) 0.69000(18) 0.0160(5) Uani 1 1 d . . . . .
C7 C 1.0168(3) 0.8841(3) 0.62188(18) 0.0162(5) Uani 1 1 d . . . . .
H7 H 1.005988 0.853720 0.545910 0.019 Uiso 1 1 calc R U . . .
C8 C 1.2840(3) 1.1350(3) 0.63881(19) 0.0172(5) Uani 1 1 d . . . . .
C9 C 1.0564(4) 1.0358(3) 0.97115(19) 0.0222(5) Uani 1 1 d . . . . .
H9 H 1.154622 1.132581 1.011171 0.027 Uiso 1 1 calc R U . . .
O5 O 0.9930(9) 0.4229(9) 0.7159(5) 0.0446(19) Uani 0.5 1 d D U P B -2
O6 O 0.7768(5) 0.4831(5) 0.8018(3) 0.0301(9) Uani 0.5 1 d D U P B -2
O7 O 0.7396(5) 0.5489(4) 1.1676(3) 0.0272(8) Uani 0.5 1 d D U P B -2
O8 O 0.9781(10) 0.6236(10) 1.2923(6) 0.055(2) Uani 0.5 1 d D U P B -2
C17 C 0.9256(6) 0.4596(4) 0.7986(4) 0.0243(11) Uani 0.5 1 d D U P B -2
C18 C 1.0124(4) 0.4844(3) 0.9077(2) 0.019(2) Uani 0.5 1 d DG U P B -2
C19 C 0.9239(4) 0.5139(4) 0.9981(3) 0.0240(11) Uani 0.5 1 d G U P B -2
H19 H 0.810988 0.518679 0.990191 0.029 Uiso 0.5 1 calc R U P B -2
C20 C 1.0044(4) 0.5362(4) 1.1002(3) 0.021(2) Uani 0.5 1 d DG U P B -2
C21 C 1.1732(4) 0.5290(4) 1.1120(2) 0.0232(10) Uani 0.5 1 d G U P B -2
H21 H 1.226988 0.543901 1.180370 0.028 Uiso 0.5 1 calc R U P B -2
C22 C 1.2616(4) 0.4996(4) 1.0216(2) 0.0221(10) Uani 0.5 1 d G U P B -2
C23 C 1.1812(4) 0.4773(3) 0.9194(2) 0.0230(10) Uani 0.5 1 d G U P B -2
H23 H 1.240335 0.457570 0.858930 0.028 Uiso 0.5 1 calc R U P B -2
C24 C 0.9066(6) 0.5730(4) 1.1951(4) 0.0256(11) Uani 0.5 1 d D U P B -2
C25 C 1.4440(6) 0.4998(5) 1.0378(4) 0.0245(11) Uani 0.5 1 d D U P B -2
H25 H 1.486204 0.499769 1.106676 0.029 Uiso 0.5 1 d R U P B -2

loop_
_atom_site_aniso_label
_atom_site_aniso_U_11
_atom_site_aniso_U_22
_atom_site_aniso_U_33
_atom_site_aniso_U_23
_atom_site_aniso_U_13
_atom_site_aniso_U_12
Co1 0.01828(18) 0.01082(16) 0.01694(18) 0.00385(12) 0.00442(12) 0.00039(12)
O1 0.0237(9) 0.0119(8) 0.0201(8) 0.0066(6) -0.0009(7) -0.0015(7)
O2 0.0192(8) 0.0155(8) 0.0118(7) 0.0025(6) 0.0001(6) 0.0036(6)
O3 0.0255(9) 0.0171(8) 0.0163(8) 0.0074(6) 0.0073(7) 0.0037(7)
O4 0.0244(9) 0.0130(8) 0.0215(9) 0.0057(7) 0.0028(7) -0.0026(7)
O1W 0.0286(11) 0.0219(10) 0.0499(13) -0.0053(9) -0.0098(10) 0.0126(9)
N1 0.0254(11) 0.0177(10) 0.0159(9) 0.0047(8) 0.0068(8) 0.0068(9)
C12 0.015(3) 0.0211(17) 0.0176(18) 0.0080(11) 0.000(2) 0.014(2)
C13 0.026(3) 0.0141(16) 0.0197(18) 0.0060(13) 0.001(2) 0.0116(17)
C14 0.0397(16) 0.0242(13) 0.0176(12) 0.0055(10) 0.0097(11) 0.0122(12)
C15 0.027(4) 0.0220(19) 0.021(2) 0.0103(13) 0.008(3) 0.010(2)
C16 0.021(3) 0.0196(18) 0.018(2) 0.0081(14) 0.005(2) 0.0137(17)
N2 0.019(6) 0.019(2) 0.021(2) 0.0033(17) 0.006(5) 0.002(5)
N1' 0.0254(11) 0.0177(10) 0.0159(9) 0.0047(8) 0.0068(8) 0.0068(9)
C12' 0.015(3) 0.0211(17) 0.0176(18) 0.0080(11) 0.000(2) 0.014(2)
C13' 0.026(3) 0.0141(16) 0.0197(18) 0.0060(13) 0.001(2) 0.0116(17)
C14' 0.0397(16) 0.0242(13) 0.0176(12) 0.0055(10) 0.0097(11) 0.0122(12)
C15' 0.027(4) 0.0220(19) 0.021(2) 0.0103(13) 0.008(3) 0.010(2)
C16' 0.021(3) 0.0196(18) 0.018(2) 0.0081(14) 0.005(2) 0.0137(17)
N2' 0.019(6) 0.019(2) 0.021(2) 0.0033(17) 0.006(5) 0.002(5)
C1 0.0159(11) 0.0108(10) 0.0147(10) 0.0025(8) 0.0024(9) 0.0014(8)
C2 0.0181(11) 0.0100(10) 0.0147(10) 0.0027(8) 0.0001(9) 0.0017(8)
C3 0.0231(12) 0.0134(11) 0.0155(11) 0.0064(9) 0.0032(9) -0.0004(9)
C4 0.0232(12) 0.0144(11) 0.0120(10) 0.0039(8) 0.0017(9) 0.0021(9)
C5 0.0195(11) 0.0108(10) 0.0157(11) 0.0035(8) -0.0002(9) -0.0015(9)
C6 0.0174(11) 0.0125(10) 0.0155(10) 0.0064(8) 0.0027(9) 0.0023(8)
C7 0.0191(11) 0.0136(10) 0.0110(10) 0.0036(8) 0.0012(9) 0.0026(9)
C8 0.0169(11) 0.0154(10) 0.0177(11) 0.0080(9) 0.0021(9) 0.0033(9)
C9 0.0266(13) 0.0152(11) 0.0136(11) 0.0035(9) -0.0006(10) -0.0013(9)
O5 0.025(3) 0.082(5) 0.019(3) 0.012(3) 0.007(2) 0.020(3)
O6 0.028(2) 0.039(2) 0.0232(19) 0.0100(16) -0.0011(16) 0.0159(17)
O7 0.0249(19) 0.0277(19) 0.0240(18) 0.0035(15) 0.0028(15) 0.0114(15)
O8 0.030(3) 0.099(6) 0.023(3) 0.001(3) 0.000(2) 0.033(3)
C17 0.021(2) 0.025(2) 0.023(2) 0.0083(19) -0.002(2) 0.0057(19)
C18 0.014(3) 0.017(3) 0.019(4) 0.002(2) -0.001(3) 0.003(2)
C19 0.021(2) 0.024(2) 0.026(3) 0.0075(19) 0.000(2) 0.009(2)
C20 0.021(4) 0.014(3) 0.023(4) 0.005(2) 0.000(3) 0.004(3)
C21 0.026(3) 0.021(2) 0.020(2) 0.0063(18) 0.000(2) 0.0076(19)
C22 0.019(2) 0.020(2) 0.023(2) 0.0047(18) 0.0005(19) 0.0071(18)
C23 0.023(2) 0.024(2) 0.018(2) 0.0056(18) 0.0040(19) 0.0070(19)
C24 0.024(2) 0.028(3) 0.024(2) 0.008(2) 0.003(2) 0.011(2)
C25 0.024(3) 0.025(2) 0.022(2) 0.0038(19) -0.003(2) 0.012(2)

loop_
_atom_type_symbol
_atom_type_description
_atom_type_scat_dispersion_real
_atom_type_scat_dispersion_imag
_atom_type_scat_source
C C 0.0033 0.0016 'International Tables Vol C Tables 4.2.6.8 and 6.1.1.4'
H H 0.0000 0.0000 'International Tables Vol C Tables 4.2.6.8 and 6.1.1.4'
N N 0.0061 0.0033 'International Tables Vol C Tables 4.2.6.8 and 6.1.1.4'
O O 0.0106 0.0060 'International Tables Vol C Tables 4.2.6.8 and 6.1.1.4'
Co Co 0.3494 0.9721 'International Tables Vol C Tables 4.2.6.8 and 6.1.1.4'

loop_
_geom_angle_atom_site_label_1
_geom_angle_atom_site_label_2
_geom_angle_atom_site_label_3
_geom_angle
_geom_angle_site_symmetry_1
_geom_angle_site_symmetry_3
_geom_angle_publ_flag
O1 Co1 O2 94.63(7) . 2_666 ?
O1 Co1 O1W 81.12(8) . . ?
O2 Co1 O1W 173.13(8) 2_666 . ?
O1 Co1 N1 119.1(3) . . ?
O2 Co1 N1 91.60(19) 2_666 . ?
O1W Co1 N1 85.8(2) . . ?
O1 Co1 O3 144.88(7) . 1_445 ?
O2 Co1 O3 98.41(7) 2_666 1_445 ?
O1W Co1 O3 88.10(8) . 1_445 ?
N1 Co1 O3 93.0(3) . 1_445 ?
O1 Co1 O4 88.11(6) . 1_445 ?
O2 Co1 O4 90.86(7) 2_666 1_445 ?
O1W Co1 O4 94.37(9) . 1_445 ?
N1 Co1 O4 152.3(3) . 1_445 ?
O3 Co1 O4 59.34(6) 1_445 1_445 ?
C1 O1 Co1 123.49(15) . . ?
C1 O2 Co1 124.25(16) . 2_666 ?
C8 O3 Co1 93.42(13) . 1_665 ?
C8 O4 Co1 87.04(14) . 1_665 ?
C12 N1 C16 120.0 . . ?
C12 N1 Co1 117.8(5) . . ?
C16 N1 Co1 122.2(5) . . ?
N1 C12 C13 120.0 . . ?
C14 C13 C12 120.0 . . ?
C13 C14 C15 120.0 . . ?
C13 C14 N2 118.7(11) . . ?
C15 C14 N2 121.2(11) . . ?
C14 C15 C16 120.0 . . ?
C15 C16 N1 120.0 . . ?
N2' N2 C14 115.3(11) . . ?
C12' N1' C16' 120.0 . . ?
N1' C12' C13' 120.0 . . ?
C14' C13' C12' 120.0 . . ?
C13' C14' C15' 120.0 . . ?
C13' C14' N2' 114.4(12) . . ?
C15' C14' N2' 125.2(12) . . ?
C16' C15' C14' 120.0 . . ?
C15' C16' N1' 120.0 . . ?
N2 N2' C14' 112.8(11) . . ?
O2 C1 O1 123.9(2) . . ?
O2 C1 C2 118.53(19) . . ?
O1 C1 C2 117.5(2) . . ?
C3 C2 C7 120.2(2) . . ?
C3 C2 C1 121.4(2) . . ?
C7 C2 C1 118.4(2) . . ?
C2 C3 C4 121.0(2) . . ?
C3 C4 C5 118.0(2) . . ?
C3 C4 C9 122.8(2) . . ?
C5 C4 C9 119.1(2) . . ?
C6 C5 C4 121.2(2) . . ?
C7 C6 C5 119.6(2) . . ?
C7 C6 C8 118.8(2) . . ?
C5 C6 C8 121.5(2) . . ?
C6 C7 C2 119.9(2) . . ?
O4 C8 O3 120.2(2) . . ?
O4 C8 C6 121.5(2) . . ?
O3 C8 C6 118.4(2) . . ?
C9 C9 C4 127.0(3) 2_777 . ?
O5 C17 O6 125.1(5) . . ?
O5 C17 C18 121.7(5) . . ?
O6 C17 C18 113.2(4) . . ?
C19 C18 C23 120.0 . . ?
C19 C18 C17 119.9(3) . . ?
C23 C18 C17 120.1(3) . . ?
C18 C19 C20 120.0 . . ?
C21 C20 C19 120.0 . . ?
C21 C20 C24 122.2(3) . . ?
C19 C20 C24 117.7(3) . . ?
C20 C21 C22 120.0 . . ?
C23 C22 C21 120.0 . . ?
C23 C22 C25 121.3(3) . . ?
C21 C22 C25 118.6(3) . . ?
C22 C23 C18 120.0 . . ?
O8 C24 O7 122.4(5) . . ?
O8 C24 C20 123.5(5) . . ?
O7 C24 C20 114.1(4) . . ?

loop_
_geom_bond_atom_site_label_1
_geom_bond_atom_site_label_2
_geom_bond_distance
_geom_bond_site_symmetry_2
_geom_bond_publ_flag
Co1 O1 2.0358(16) . ?
Co1 O2 2.0641(18) 2_666 ?
Co1 O1W 2.095(2) . ?
Co1 N1 2.115(9) . ?
Co1 O3 2.1242(16) 1_445 ?
Co1 O4 2.2736(18) 1_445 ?
O1 C1 1.262(3) . ?
O2 C1 1.253(3) . ?
O3 C8 1.267(3) . ?
O4 C8 1.250(3) . ?
N1 C12 1.3900 . ?
N1 C16 1.3900 . ?
C12 C13 1.3900 . ?
C13 C14 1.3900 . ?
C14 C15 1.3900 . ?
C14 N2 1.42(3) . ?
C15 C16 1.3900 . ?
N2 N2' 1.221(5) . ?
N1' C12' 1.3900 . ?
N1' C16' 1.3900 . ?
C12' C13' 1.3900 . ?
C13' C14' 1.3900 . ?
C14' C15' 1.3900 . ?
C14' N2' 1.43(3) . ?
C15' C16' 1.3900 . ?
C1 C2 1.501(3) . ?
C2 C3 1.387(3) . ?
C2 C7 1.390(3) . ?
C3 C4 1.399(3) . ?
C4 C5 1.401(3) . ?
C4 C9 1.468(3) . ?
C5 C6 1.392(3) . ?
C6 C7 1.391(3) . ?
C6 C8 1.496(3) . ?
C9 C9 1.328(5) 2_777 ?
O5 C17 1.221(7) . ?
O6 C17 1.294(5) . ?
O7 C24 1.292(5) . ?
O8 C24 1.238(7) . ?
C17 C18 1.484(5) . ?
C18 C19 1.3900 . ?
C18 C23 1.3900 . ?
C19 C20 1.3900 . ?
C20 C21 1.3900 . ?
C20 C24 1.491(5) . ?
C21 C22 1.3900 . ?
C22 C23 1.3900 . ?
C22 C25 1.474(5) . ?
